data_7247557
loop_
_publ_author_name
'Durka, Krzysztof'
'Zuba, Adam'
'Marek-Urban, Paulina H.'
'Nowicki, Krzysztof'
'Drapa\/la, Jakub'
'Wo\'zniak, Krzysztof'
'Luli\'nski, Sergiusz'

_publ_section_title
;
 Exploring the effect of substitution patterns on the symmetry of
 hydrogen-bonded supramolecular motifs in functionalized
 benzosiloxaboroles
;
_journal_issue 45
_journal_name_full CrystEngComm
_journal_page_first 6329
_journal_page_last 6342
_journal_paper_doi 10.1039/D3CE00880K
_journal_volume 25
_journal_year 2023
_chemical_formula_moiety 'C8 H9 B F2 O2 Si'
_chemical_formula_sum 'C8 H9 B F2 O2 Si'
_chemical_formula_weight 214.05
_chemical_name_systematic
;
1,1-dimethyl-6,7-difluoro-2,1,3-benzoxasilaborol-3(1H)-ol
;
_space_group_crystal_system monoclinic
_space_group_IT_number 14
_space_group_name_Hall '-P 2yn'
_space_group_name_H-M_alt 'P 1 21/n 1'
_atom_sites_solution_hydrogens mixed
_audit_creation_method SHELXL-2013
_audit_update_record
;
2023-10-01 deposited with the CCDC.	2023-10-20 downloaded from the CCDC.
;
_cell_angle_alpha 90
_cell_angle_beta 95.665(9)
_cell_angle_gamma 90
_cell_formula_units_Z 12
_cell_length_a 14.4016(9)
_cell_length_b 8.5877(3)
_cell_length_c 25.338(2)
_cell_measurement_reflns_used 7702
_cell_measurement_temperature 100(2)
_cell_measurement_theta_max 76.4600
_cell_measurement_theta_min 3.3770
_cell_volume 3118.4(3)
_computing_cell_refinement
;
CrysAlisPro, Agilent Technologies,
Version 1.171.36.32 (release 02-08-2013 CrysAlis171 .NET)
(compiled Aug  2 2013,16:46:58)
;
_computing_data_collection
;
CrysAlisPro, Agilent Technologies,
Version 1.171.36.32 (release 02-08-2013 CrysAlis171 .NET)
(compiled Aug  2 2013,16:46:58)
;
_computing_data_reduction
;
CrysAlisPro, Agilent Technologies,
Version 1.171.36.32 (release 02-08-2013 CrysAlis171 .NET)
(compiled Aug  2 2013,16:46:58)
;
_diffrn_ambient_temperature 100(2)
_diffrn_detector_area_resol_mean 10.4391
_diffrn_measured_fraction_theta_full 1.000
_diffrn_measured_fraction_theta_max 0.998
_diffrn_measurement_device_type 'SuperNova, Dual, Cu at zero, Atlas'
_diffrn_radiation_monochromator mirror
_diffrn_radiation_source 'SuperNova (Cu) X-ray Source'
_diffrn_radiation_type 'Cu K\a'
_diffrn_radiation_wavelength 1.5418
_diffrn_reflns_av_R_equivalents 0.0318
_diffrn_reflns_av_unetI/netI 0.0300
_diffrn_reflns_Laue_measured_fraction_full 1.000
_diffrn_reflns_Laue_measured_fraction_max 0.998
_diffrn_reflns_limit_h_max 18
_diffrn_reflns_limit_h_min -17
_diffrn_reflns_limit_k_max 10
_diffrn_reflns_limit_k_min -8
_diffrn_reflns_limit_l_max 31
_diffrn_reflns_limit_l_min -31
_diffrn_reflns_number 20424
_diffrn_reflns_point_group_measured_fraction_full 1.000
_diffrn_reflns_point_group_measured_fraction_max 0.998
_diffrn_reflns_theta_full 67.679
_diffrn_reflns_theta_max 76.396
_diffrn_reflns_theta_min 3.393
_exptl_absorpt_coefficient_mu 2.055
_exptl_absorpt_correction_T_max 1.00000
_exptl_absorpt_correction_T_min 0.75902
_exptl_absorpt_correction_type multi-scan
_exptl_absorpt_process_details
;
CrysAlisPro, Agilent Technologies,
Version 1.171.36.32 (release 02-08-2013 CrysAlis171 .NET)
(compiled Aug  2 2013,16:46:58)
Empirical absorption correction using spherical harmonics,
 implemented in SCALE3 ABSPACK scaling algorithm.
;
_exptl_crystal_colour colourless
_exptl_crystal_density_diffrn 1.368
_exptl_crystal_description unspecified
_exptl_crystal_F_000 1320
_exptl_crystal_size_max 0.353
_exptl_crystal_size_mid 0.311
_exptl_crystal_size_min 0.229
_refine_diff_density_max 0.308
_refine_diff_density_min -0.418
_refine_diff_density_rms 0.052
_refine_ls_extinction_method none
_refine_ls_goodness_of_fit_ref 1.056
_refine_ls_hydrogen_treatment mixed
_refine_ls_matrix_type full
_refine_ls_number_parameters 394
_refine_ls_number_reflns 6526
_refine_ls_number_restraints 3
_refine_ls_restrained_S_all 1.056
_refine_ls_R_factor_all 0.0448
_refine_ls_R_factor_gt 0.0376
_refine_ls_shift/su_max 0.001
_refine_ls_shift/su_mean 0.000
_refine_ls_structure_factor_coef Fsqd
_refine_ls_weighting_details 'w=1/[\s^2^(Fo^2^)+(0.0508P)^2^+1.3015P] where P=(Fo^2^+2Fc^2^)/3'
_refine_ls_weighting_scheme calc
_refine_ls_wR_factor_gt 0.0989
_refine_ls_wR_factor_ref 0.1047
_reflns_Friedel_coverage 0.000
_reflns_number_gt 5627
_reflns_number_total 6526
_reflns_threshold_expression 'I > 2\s(I)'
_cod_data_source_file d3ce00880k2.cif
_cod_data_source_block 67-dF
_cod_depositor_comments 'Adding full bibliography for 7247541--7247563.cif.'
_cod_original_cell_volume 3118.4(4)
_cod_original_sg_symbol_H-M 'P 21/n'
_cod_database_code 7247557
_shelx_space_group_comment
;
The symmetry employed for this shelxl refinement is uniquely defined
by the following loop, which should always be used as a source of
symmetry information in preference to the above space-group names.
They are only intended as comments.
;
_shelxl_version_number 2013-4

loop_
_space_group_symop_operation_xyz
'x, y, z'
'-x+1/2, y+1/2, -z+1/2'
'-x, -y, -z'
'x-1/2, -y-1/2, z-1/2'

loop_
_atom_site_label
_atom_site_type_symbol
_atom_site_fract_x
_atom_site_fract_y
_atom_site_fract_z
_atom_site_U_iso_or_equiv
_atom_site_adp_type
_atom_site_occupancy
_atom_site_site_symmetry_order
_atom_site_calc_flag
_atom_site_refinement_flags_posn
_atom_site_refinement_flags_adp
_atom_site_refinement_flags_occupancy
_atom_site_disorder_assembly
_atom_site_disorder_group
Si1 Si 0.55098(3) 0.92202(5) 0.23987(2) 0.02520(11) Uani 1 1 d . . . . .
Si3 Si -0.04309(3) 0.87406(6) 0.37409(2) 0.02983(12) Uani 1 1 d . . . . .
F2 F 0.61945(9) 0.39470(13) 0.34916(5) 0.0428(3) Uani 1 1 d . . . . .
F1 F 0.68545(7) 0.63826(13) 0.29818(5) 0.0375(3) Uani 1 1 d . . . . .
O2 O 0.28663(8) 0.88294(15) 0.24401(5) 0.0303(3) Uani 1 1 d D . . . .
O1 O 0.43603(8) 0.95912(14) 0.22756(5) 0.0275(3) Uani 1 1 d . . . . .
O5 O 0.00903(8) 0.76646(15) 0.33050(5) 0.0311(3) Uani 1 1 d . . . . .
O6 O 0.15167(9) 0.73855(15) 0.29162(6) 0.0315(3) Uani 1 1 d D . . . .
F5 F -0.00595(9) 1.21006(17) 0.43933(5) 0.0497(3) Uani 1 1 d . . . . .
F6 F 0.14820(11) 1.38541(17) 0.43683(6) 0.0579(4) Uani 1 1 d . . . . .
C6 C 0.59179(12) 0.6245(2) 0.29948(7) 0.0291(4) Uani 1 1 d . . . . .
C14 C 0.12043(11) 0.9841(2) 0.34780(7) 0.0264(3) Uani 1 1 d . . . . .
C1 C 0.53195(11) 0.7348(2) 0.27562(7) 0.0258(3) Uani 1 1 d . . . . .
C2 C 0.43465(11) 0.7137(2) 0.27783(7) 0.0255(3) Uani 1 1 d . . . . .
C15 C 0.19999(13) 1.0772(2) 0.34659(7) 0.0311(4) Uani 1 1 d . . . . .
H15 H 0.2475 1.0479 0.3251 0.037 Uiso 1 1 calc R U . . .
C19 C 0.60828(13) 0.8974(2) 0.17843(8) 0.0359(4) Uani 1 1 d . . . . .
H19A H 0.5777 0.8131 0.1572 0.054 Uiso 1 1 calc R U . . .
H19B H 0.6742 0.8716 0.1874 0.054 Uiso 1 1 calc R U . . .
H19C H 0.6034 0.9944 0.1580 0.054 Uiso 1 1 calc R U . . .
C3 C 0.40142(12) 0.5846(2) 0.30336(7) 0.0306(4) Uani 1 1 d . . . . .
H3 H 0.3362 0.5707 0.3042 0.037 Uiso 1 1 calc R U . . .
C20 C 0.60546(13) 1.0770(2) 0.28274(8) 0.0344(4) Uani 1 1 d . . . . .
H20A H 0.5761 1.0803 0.3160 0.052 Uiso 1 1 calc R U . . .
H20B H 0.5969 1.1775 0.2646 0.052 Uiso 1 1 calc R U . . .
H20C H 0.6723 1.0556 0.2904 0.052 Uiso 1 1 calc R U . . .
C18 C 0.06110(13) 1.1635(3) 0.40895(8) 0.0356(4) Uani 1 1 d . . . . .
C5 C 0.55802(13) 0.4979(2) 0.32524(8) 0.0326(4) Uani 1 1 d . . . . .
C13 C 0.04980(12) 1.0279(2) 0.37987(7) 0.0292(4) Uani 1 1 d . . . . .
B1 B 0.37865(13) 0.8517(2) 0.24893(8) 0.0258(4) Uani 1 1 d . . . . .
C4 C 0.46337(14) 0.4758(2) 0.32760(7) 0.0341(4) Uani 1 1 d . . . . .
H4 H 0.4411 0.3881 0.3454 0.041 Uiso 1 1 calc R U . . .
C24 C -0.15824(12) 0.9431(3) 0.34432(8) 0.0365(4) Uani 1 1 d . . . . .
H24A H -0.1513 0.9919 0.3100 0.055 Uiso 1 1 calc R U . . .
H24B H -0.1832 1.0193 0.3680 0.055 Uiso 1 1 calc R U . . .
H24C H -0.2012 0.8546 0.3392 0.055 Uiso 1 1 calc R U . . .
C17 C 0.13993(15) 1.2532(2) 0.40759(8) 0.0392(4) Uani 1 1 d . . . . .
B3 B 0.09530(13) 0.8228(2) 0.32059(8) 0.0269(4) Uani 1 1 d . . . . .
C23 C -0.04972(15) 0.7599(3) 0.43527(9) 0.0486(6) Uani 1 1 d . . . . .
H23A H -0.0965 0.6775 0.4287 0.073 Uiso 1 1 calc R U . . .
H23B H -0.0674 0.8284 0.4635 0.073 Uiso 1 1 calc R U . . .
H23C H 0.0113 0.7130 0.4461 0.073 Uiso 1 1 calc R U . . .
C16 C 0.20965(14) 1.2123(2) 0.37674(8) 0.0382(4) Uani 1 1 d . . . . .
H16 H 0.2636 1.2756 0.3761 0.046 Uiso 1 1 calc R U . . .
Si2 Si 0.69051(3) 0.27522(5) 0.49590(2) 0.02430(11) Uani 1 1 d . . . . .
F3 F 0.76411(8) -0.08568(14) 0.47212(5) 0.0395(3) Uani 1 1 d . . . . .
F4 F 0.65665(9) -0.30741(13) 0.42246(5) 0.0413(3) Uani 1 1 d . . . . .
O3 O 0.58845(8) 0.37308(13) 0.49054(5) 0.0252(2) Uani 1 1 d . . . . .
O4 O 0.42767(8) 0.34876(15) 0.45570(5) 0.0282(3) Uani 1 1 d D . . . .
C7 C 0.54347(11) 0.1233(2) 0.44714(6) 0.0243(3) Uani 1 1 d . . . . .
C11 C 0.52618(13) -0.1390(2) 0.41284(7) 0.0297(4) Uani 1 1 d . . . . .
H11 H 0.4890 -0.2185 0.3954 0.036 Uiso 1 1 calc R U . . .
C21 C 0.77685(12) 0.3712(2) 0.45778(8) 0.0321(4) Uani 1 1 d . . . . .
H21A H 0.7509 0.3827 0.4208 0.048 Uiso 1 1 calc R U . . .
H21B H 0.8336 0.3079 0.4594 0.048 Uiso 1 1 calc R U . . .
H21C H 0.7919 0.4742 0.4729 0.048 Uiso 1 1 calc R U . . .
C8 C 0.63850(11) 0.0942(2) 0.46428(7) 0.0251(3) Uani 1 1 d . . . . .
C9 C 0.67397(12) -0.0517(2) 0.45545(7) 0.0284(3) Uani 1 1 d . . . . .
C12 C 0.48834(12) 0.0069(2) 0.42151(7) 0.0269(3) Uani 1 1 d . . . . .
H12 H 0.4247 0.0274 0.4100 0.032 Uiso 1 1 calc R U . . .
C10 C 0.61881(13) -0.1661(2) 0.43006(7) 0.0305(4) Uani 1 1 d . . . . .
B2 B 0.51471(13) 0.2910(2) 0.46444(7) 0.0243(4) Uani 1 1 d . . . . .
C22 C 0.73444(13) 0.2566(2) 0.56665(8) 0.0348(4) Uani 1 1 d . . . . .
H22A H 0.6857 0.2111 0.5863 0.052 Uiso 1 1 calc R U . . .
H22B H 0.7513 0.3597 0.5811 0.052 Uiso 1 1 calc R U . . .
H22C H 0.7895 0.1890 0.5701 0.052 Uiso 1 1 calc R U . . .
H4A H 0.4192(18) 0.4340(18) 0.4711(9) 0.052 Uiso 1 1 d D U . . .
H2 H 0.2514(15) 0.824(3) 0.2589(9) 0.052 Uiso 1 1 d D U . . .
H6 H 0.1242(17) 0.6542(19) 0.2834(10) 0.052 Uiso 1 1 d D U . . .

loop_
_atom_site_aniso_label
_atom_site_aniso_U_11
_atom_site_aniso_U_22
_atom_site_aniso_U_33
_atom_site_aniso_U_23
_atom_site_aniso_U_13
_atom_site_aniso_U_12
Si1 0.0174(2) 0.0256(2) 0.0333(2) -0.00183(17) 0.00625(17) -0.00046(16)
Si3 0.0189(2) 0.0404(3) 0.0310(2) 0.0008(2) 0.00673(17) 0.00183(18)
F2 0.0456(7) 0.0287(6) 0.0503(7) 0.0013(5) -0.0141(5) 0.0070(5)
F1 0.0213(5) 0.0367(6) 0.0535(7) -0.0046(5) -0.0017(4) 0.0050(4)
O2 0.0192(6) 0.0316(6) 0.0414(7) 0.0038(5) 0.0096(5) 0.0007(5)
O1 0.0195(5) 0.0279(6) 0.0357(6) 0.0031(5) 0.0065(5) 0.0005(4)
O5 0.0219(6) 0.0332(7) 0.0397(7) -0.0028(5) 0.0104(5) -0.0028(5)
O6 0.0240(6) 0.0280(6) 0.0443(7) -0.0050(5) 0.0129(5) -0.0043(5)
F5 0.0396(6) 0.0675(9) 0.0431(7) -0.0228(6) 0.0092(5) 0.0090(6)
F6 0.0631(9) 0.0495(8) 0.0614(9) -0.0288(7) 0.0075(7) -0.0069(7)
C6 0.0213(8) 0.0300(9) 0.0352(9) -0.0074(7) -0.0009(7) 0.0023(6)
C14 0.0223(8) 0.0289(9) 0.0281(8) 0.0019(7) 0.0027(6) 0.0020(6)
C1 0.0211(8) 0.0259(8) 0.0306(8) -0.0055(6) 0.0028(6) 0.0001(6)
C2 0.0212(7) 0.0265(8) 0.0291(8) -0.0044(6) 0.0040(6) -0.0009(6)
C15 0.0285(8) 0.0301(9) 0.0356(9) -0.0014(7) 0.0079(7) -0.0028(7)
C19 0.0286(9) 0.0387(10) 0.0425(11) -0.0022(8) 0.0142(8) -0.0003(7)
C3 0.0271(8) 0.0322(9) 0.0323(9) -0.0008(7) 0.0022(7) -0.0043(7)
C20 0.0301(9) 0.0292(9) 0.0437(11) -0.0039(8) 0.0024(8) -0.0027(7)
C18 0.0311(9) 0.0451(11) 0.0308(9) -0.0074(8) 0.0029(7) 0.0072(8)
C5 0.0344(9) 0.0251(9) 0.0362(9) -0.0038(7) -0.0066(7) 0.0048(7)
C13 0.0227(8) 0.0388(10) 0.0259(8) -0.0008(7) 0.0009(6) 0.0048(7)
B1 0.0202(8) 0.0275(9) 0.0302(9) -0.0026(7) 0.0058(7) 0.0000(7)
C4 0.0383(10) 0.0285(9) 0.0348(9) 0.0009(7) -0.0005(7) -0.0054(7)
C24 0.0205(8) 0.0472(11) 0.0417(10) -0.0009(9) 0.0031(7) 0.0015(7)
C17 0.0443(11) 0.0352(10) 0.0373(10) -0.0122(8) 0.0000(8) 0.0002(8)
B3 0.0207(8) 0.0293(10) 0.0313(9) 0.0033(8) 0.0056(7) -0.0002(7)
C23 0.0336(10) 0.0694(16) 0.0447(12) 0.0166(11) 0.0134(9) 0.0068(10)
C16 0.0369(10) 0.0352(10) 0.0427(11) -0.0031(8) 0.0047(8) -0.0072(8)
Si2 0.0201(2) 0.0246(2) 0.0286(2) -0.00075(17) 0.00446(16) 0.00094(16)
F3 0.0295(5) 0.0378(6) 0.0507(7) -0.0047(5) 0.0011(5) 0.0121(5)
F4 0.0488(7) 0.0288(6) 0.0467(7) -0.0090(5) 0.0061(5) 0.0104(5)
O3 0.0215(5) 0.0232(6) 0.0313(6) -0.0023(5) 0.0047(4) 0.0008(4)
O4 0.0214(6) 0.0278(6) 0.0357(6) -0.0049(5) 0.0037(5) 0.0022(5)
C7 0.0236(8) 0.0263(8) 0.0240(7) -0.0001(6) 0.0070(6) 0.0000(6)
C11 0.0338(9) 0.0268(9) 0.0292(8) -0.0047(7) 0.0065(7) -0.0021(7)
C21 0.0230(8) 0.0358(10) 0.0384(10) 0.0004(8) 0.0070(7) -0.0014(7)
C8 0.0237(8) 0.0242(8) 0.0283(8) -0.0007(6) 0.0069(6) 0.0012(6)
C9 0.0266(8) 0.0286(9) 0.0307(8) -0.0008(7) 0.0065(6) 0.0059(7)
C12 0.0260(8) 0.0292(9) 0.0261(8) -0.0016(6) 0.0061(6) -0.0008(7)
C10 0.0388(9) 0.0221(8) 0.0317(9) -0.0025(7) 0.0093(7) 0.0059(7)
B2 0.0238(8) 0.0258(9) 0.0239(8) 0.0005(7) 0.0065(7) 0.0000(7)
C22 0.0314(9) 0.0378(10) 0.0346(9) 0.0016(8) -0.0001(7) -0.0021(7)

loop_
_atom_type_symbol
_atom_type_description
_atom_type_scat_dispersion_real
_atom_type_scat_dispersion_imag
_atom_type_scat_source
C C 0.0181 0.0091 'International Tables Vol C Tables 4.2.6.8 and 6.1.1.4'
H H 0.0000 0.0000 'International Tables Vol C Tables 4.2.6.8 and 6.1.1.4'
B B 0.0090 0.0039 'International Tables Vol C Tables 4.2.6.8 and 6.1.1.4'
O O 0.0492 0.0322 'International Tables Vol C Tables 4.2.6.8 and 6.1.1.4'
F F 0.0727 0.0534 'International Tables Vol C Tables 4.2.6.8 and 6.1.1.4'
Si Si 0.2541 0.3302 'International Tables Vol C Tables 4.2.6.8 and 6.1.1.4'

loop_
_geom_angle_atom_site_label_1
_geom_angle_atom_site_label_2
_geom_angle_atom_site_label_3
_geom_angle
_geom_angle_site_symmetry_1
_geom_angle_site_symmetry_3
_geom_angle_publ_flag
O1 Si1 C20 109.02(8) . . ?
O1 Si1 C19 112.26(8) . . ?
C20 Si1 C19 112.34(9) . . ?
O1 Si1 C1 93.65(7) . . ?
C20 Si1 C1 114.06(9) . . ?
C19 Si1 C1 114.04(8) . . ?
O5 Si3 C23 108.96(10) . . ?
O5 Si3 C24 110.50(8) . . ?
C23 Si3 C24 113.22(10) . . ?
O5 Si3 C13 94.44(7) . . ?
C23 Si3 C13 113.86(10) . . ?
C24 Si3 C13 114.20(9) . . ?
B1 O2 H2 118.3(19) . . ?
B1 O1 Si1 114.53(11) . . ?
B3 O5 Si3 113.40(12) . . ?
B3 O6 H6 107.5(19) . . ?
F1 C6 C1 120.58(17) . . ?
F1 C6 C5 118.51(16) . . ?
C1 C6 C5 120.91(16) . . ?
C15 C14 C13 119.82(17) . . ?
C15 C14 B3 130.29(16) . . ?
C13 C14 B3 109.79(15) . . ?
C6 C1 C2 118.14(16) . . ?
C6 C1 Si1 133.19(14) . . ?
C2 C1 Si1 108.65(12) . . ?
C3 C2 C1 120.39(16) . . ?
C3 C2 B1 129.22(15) . . ?
C1 C2 B1 110.40(15) . . ?
C16 C15 C14 120.20(17) . . ?
C16 C15 H15 119.9 . . ?
C14 C15 H15 119.9 . . ?
Si1 C19 H19A 109.5 . . ?
Si1 C19 H19B 109.5 . . ?
H19A C19 H19B 109.5 . . ?
Si1 C19 H19C 109.5 . . ?
H19A C19 H19C 109.5 . . ?
H19B C19 H19C 109.5 . . ?
C2 C3 C4 120.32(17) . . ?
C2 C3 H3 119.8 . . ?
C4 C3 H3 119.8 . . ?
Si1 C20 H20A 109.5 . . ?
Si1 C20 H20B 109.5 . . ?
H20A C20 H20B 109.5 . . ?
Si1 C20 H20C 109.5 . . ?
H20A C20 H20C 109.5 . . ?
H20B C20 H20C 109.5 . . ?
F5 C18 C17 119.05(18) . . ?
F5 C18 C13 120.03(18) . . ?
C17 C18 C13 120.92(18) . . ?
F2 C5 C6 118.83(17) . . ?
F2 C5 C4 119.61(18) . . ?
C6 C5 C4 121.55(17) . . ?
C18 C13 C14 118.56(17) . . ?
C18 C13 Si3 133.00(14) . . ?
C14 C13 Si3 108.41(13) . . ?
O2 B1 O1 116.81(16) . . ?
O2 B1 C2 130.43(16) . . ?
O1 B1 C2 112.69(14) . . ?
C5 C4 C3 118.68(18) . . ?
C5 C4 H4 120.7 . . ?
C3 C4 H4 120.7 . . ?
Si3 C24 H24A 109.5 . . ?
Si3 C24 H24B 109.5 . . ?
H24A C24 H24B 109.5 . . ?
Si3 C24 H24C 109.5 . . ?
H24A C24 H24C 109.5 . . ?
H24B C24 H24C 109.5 . . ?
F6 C17 C18 118.96(19) . . ?
F6 C17 C16 119.6(2) . . ?
C18 C17 C16 121.39(18) . . ?
O6 B3 O5 120.63(17) . . ?
O6 B3 C14 125.64(15) . . ?
O5 B3 C14 113.67(16) . . ?
Si3 C23 H23A 109.5 . . ?
Si3 C23 H23B 109.5 . . ?
H23A C23 H23B 109.5 . . ?
Si3 C23 H23C 109.5 . . ?
H23A C23 H23C 109.5 . . ?
H23B C23 H23C 109.5 . . ?
C17 C16 C15 119.11(18) . . ?
C17 C16 H16 120.4 . . ?
C15 C16 H16 120.4 . . ?
O3 Si2 C21 111.26(8) . . ?
O3 Si2 C22 109.47(8) . . ?
C21 Si2 C22 111.29(9) . . ?
O3 Si2 C8 94.05(7) . . ?
C21 Si2 C8 114.18(8) . . ?
C22 Si2 C8 115.31(9) . . ?
B2 O3 Si2 113.91(11) . . ?
B2 O4 H4A 114.7(18) . . ?
C12 C7 C8 120.31(16) . . ?
C12 C7 B2 129.18(15) . . ?
C8 C7 B2 110.40(14) . . ?
C10 C11 C12 118.84(16) . . ?
C10 C11 H11 120.6 . . ?
C12 C11 H11 120.6 . . ?
Si2 C21 H21A 109.5 . . ?
Si2 C21 H21B 109.5 . . ?
H21A C21 H21B 109.5 . . ?
Si2 C21 H21C 109.5 . . ?
H21A C21 H21C 109.5 . . ?
H21B C21 H21C 109.5 . . ?
C9 C8 C7 118.16(16) . . ?
C9 C8 Si2 133.23(13) . . ?
C7 C8 Si2 108.60(12) . . ?
F3 C9 C8 120.20(16) . . ?
F3 C9 C10 118.73(16) . . ?
C8 C9 C10 121.07(16) . . ?
C11 C12 C7 120.27(16) . . ?
C11 C12 H12 119.9 . . ?
C7 C12 H12 119.9 . . ?
F4 C10 C9 118.90(17) . . ?
F4 C10 C11 119.76(17) . . ?
C9 C10 C11 121.34(16) . . ?
O4 B2 O3 123.24(16) . . ?
O4 B2 C7 123.92(16) . . ?
O3 B2 C7 112.83(14) . . ?
Si2 C22 H22A 109.5 . . ?
Si2 C22 H22B 109.5 . . ?
H22A C22 H22B 109.5 . . ?
Si2 C22 H22C 109.5 . . ?
H22A C22 H22C 109.5 . . ?
H22B C22 H22C 109.5 . . ?

loop_
_geom_bond_atom_site_label_1
_geom_bond_atom_site_label_2
_geom_bond_distance
_geom_bond_site_symmetry_2
_geom_bond_publ_flag
Si1 O1 1.6844(12) . ?
Si1 C20 1.8435(19) . ?
Si1 C19 1.8446(19) . ?
Si1 C1 1.8787(18) . ?
Si3 O5 1.6735(13) . ?
Si3 C23 1.845(2) . ?
Si3 C24 1.8503(18) . ?
Si3 C13 1.875(2) . ?
F2 C5 1.353(2) . ?
F1 C6 1.3576(19) . ?
O2 B1 1.346(2) . ?
O2 H2 0.834(10) . ?
O1 B1 1.384(2) . ?
O5 B3 1.379(2) . ?
O6 B3 1.356(2) . ?
O6 H6 0.841(10) . ?
F5 C18 1.353(2) . ?
F6 C17 1.354(2) . ?
C6 C1 1.380(2) . ?
C6 C5 1.381(3) . ?
C14 C15 1.400(2) . ?
C14 C13 1.414(2) . ?
C14 B3 1.573(3) . ?
C1 C2 1.419(2) . ?
C2 C3 1.392(2) . ?
C2 B1 1.573(3) . ?
C15 C16 1.389(3) . ?
C15 H15 0.9500 . ?
C19 H19A 0.9800 . ?
C19 H19B 0.9800 . ?
C19 H19C 0.9800 . ?
C3 C4 1.392(3) . ?
C3 H3 0.9500 . ?
C20 H20A 0.9800 . ?
C20 H20B 0.9800 . ?
C20 H20C 0.9800 . ?
C18 C17 1.376(3) . ?
C18 C13 1.379(3) . ?
C5 C4 1.383(3) . ?
C4 H4 0.9500 . ?
C24 H24A 0.9800 . ?
C24 H24B 0.9800 . ?
C24 H24C 0.9800 . ?
C17 C16 1.378(3) . ?
C23 H23A 0.9800 . ?
C23 H23B 0.9800 . ?
C23 H23C 0.9800 . ?
C16 H16 0.9500 . ?
Si2 O3 1.6869(12) . ?
Si2 C21 1.8428(18) . ?
Si2 C22 1.8483(19) . ?
Si2 C8 1.8708(18) . ?
F3 C9 1.357(2) . ?
F4 C10 1.352(2) . ?
O3 B2 1.387(2) . ?
O4 B2 1.346(2) . ?
O4 H4A 0.844(10) . ?
C7 C12 1.396(2) . ?
C7 C8 1.416(2) . ?
C7 B2 1.573(2) . ?
C11 C10 1.382(3) . ?
C11 C12 1.392(2) . ?
C11 H11 0.9500 . ?
C21 H21A 0.9800 . ?
C21 H21B 0.9800 . ?
C21 H21C 0.9800 . ?
C8 C9 1.380(2) . ?
C9 C10 1.382(3) . ?
C12 H12 0.9500 . ?
C22 H22A 0.9800 . ?
C22 H22B 0.9800 . ?
C22 H22C 0.9800 . ?

loop_
_geom_hbond_atom_site_label_D
_geom_hbond_atom_site_label_H
_geom_hbond_atom_site_label_A
_geom_hbond_distance_DH
_geom_hbond_distance_HA
_geom_hbond_distance_DA
_geom_hbond_angle_DHA
_geom_hbond_site_symmetry_A
O2 H2 O6 0.834(10) 1.876(12) 2.6894(17) 165(3) .
O6 H6 O1 0.841(10) 1.895(10) 2.7328(17) 174(3) 2_545
O4 H4A O3 0.844(10) 1.930(10) 2.7709(17) 175(3) 3_666
O4 H4A O3 0.844(10) 1.930(10) 2.7709(17) 175(3) 3_666
O2 H2 O6 0.834(10) 1.876(12) 2.6894(17) 165(3) .
O6 H6 O1 0.841(10) 1.895(10) 2.7328(17) 174(3) 2_545

loop_
_geom_torsion_atom_site_label_1
_geom_torsion_atom_site_label_2
_geom_torsion_atom_site_label_3
_geom_torsion_atom_site_label_4
_geom_torsion
_geom_torsion_site_symmetry_1
_geom_torsion_site_symmetry_2
_geom_torsion_site_symmetry_3
_geom_torsion_site_symmetry_4
_geom_torsion_publ_flag
C20 Si1 O1 B1 -114.11(13) . . . . ?
C19 Si1 O1 B1 120.74(13) . . . . ?
C1 Si1 O1 B1 2.89(13) . . . . ?
C23 Si3 O5 B3 -112.54(15) . . . . ?
C24 Si3 O5 B3 122.46(14) . . . . ?
C13 Si3 O5 B3 4.56(14) . . . . ?
F1 C6 C1 C2 179.47(15) . . . . ?
C5 C6 C1 C2 -0.6(3) . . . . ?
F1 C6 C1 Si1 -2.5(3) . . . . ?
C5 C6 C1 Si1 177.43(14) . . . . ?
O1 Si1 C1 C6 179.59(18) . . . . ?
C20 Si1 C1 C6 -67.7(2) . . . . ?
C19 Si1 C1 C6 63.2(2) . . . . ?
O1 Si1 C1 C2 -2.22(12) . . . . ?
C20 Si1 C1 C2 110.49(13) . . . . ?
C19 Si1 C1 C2 -118.59(13) . . . . ?
C6 C1 C2 C3 -0.2(3) . . . . ?
Si1 C1 C2 C3 -178.68(14) . . . . ?
C6 C1 C2 B1 179.56(15) . . . . ?
Si1 C1 C2 B1 1.05(17) . . . . ?
C13 C14 C15 C16 0.0(3) . . . . ?
B3 C14 C15 C16 -175.91(18) . . . . ?
C1 C2 C3 C4 0.8(3) . . . . ?
B1 C2 C3 C4 -178.84(17) . . . . ?
F1 C6 C5 F2 1.5(3) . . . . ?
C1 C6 C5 F2 -178.43(16) . . . . ?
F1 C6 C5 C4 -179.31(16) . . . . ?
C1 C6 C5 C4 0.8(3) . . . . ?
F5 C18 C13 C14 178.86(17) . . . . ?
C17 C18 C13 C14 -1.0(3) . . . . ?
F5 C18 C13 Si3 -3.3(3) . . . . ?
C17 C18 C13 Si3 176.84(16) . . . . ?
C15 C14 C13 C18 0.6(3) . . . . ?
B3 C14 C13 C18 177.30(16) . . . . ?
C15 C14 C13 Si3 -177.73(14) . . . . ?
B3 C14 C13 Si3 -1.07(17) . . . . ?
O5 Si3 C13 C18 -179.85(19) . . . . ?
C23 Si3 C13 C18 -66.9(2) . . . . ?
C24 Si3 C13 C18 65.3(2) . . . . ?
O5 Si3 C13 C14 -1.81(13) . . . . ?
C23 Si3 C13 C14 111.18(14) . . . . ?
C24 Si3 C13 C14 -116.64(13) . . . . ?
Si1 O1 B1 O2 174.63(13) . . . . ?
Si1 O1 B1 C2 -2.75(19) . . . . ?
C3 C2 B1 O2 3.7(3) . . . . ?
C1 C2 B1 O2 -176.00(18) . . . . ?
C3 C2 B1 O1 -179.37(17) . . . . ?
C1 C2 B1 O1 0.9(2) . . . . ?
F2 C5 C4 C3 179.10(17) . . . . ?
C6 C5 C4 C3 -0.1(3) . . . . ?
C2 C3 C4 C5 -0.7(3) . . . . ?
F5 C18 C17 F6 0.2(3) . . . . ?
C13 C18 C17 F6 -179.91(18) . . . . ?
F5 C18 C17 C16 -179.05(19) . . . . ?
C13 C18 C17 C16 0.8(3) . . . . ?
Si3 O5 B3 O6 171.45(14) . . . . ?
Si3 O5 B3 C14 -5.99(19) . . . . ?
C15 C14 B3 O6 3.4(3) . . . . ?
C13 C14 B3 O6 -172.83(17) . . . . ?
C15 C14 B3 O5 -179.35(18) . . . . ?
C13 C14 B3 O5 4.5(2) . . . . ?
F6 C17 C16 C15 -179.45(19) . . . . ?
C18 C17 C16 C15 -0.2(3) . . . . ?
C14 C15 C16 C17 -0.2(3) . . . . ?
C21 Si2 O3 B2 114.63(13) . . . . ?
C22 Si2 O3 B2 -121.95(13) . . . . ?
C8 Si2 O3 B2 -3.29(13) . . . . ?
C12 C7 C8 C9 -0.7(2) . . . . ?
B2 C7 C8 C9 175.86(15) . . . . ?
C12 C7 C8 Si2 179.30(13) . . . . ?
B2 C7 C8 Si2 -4.09(16) . . . . ?
O3 Si2 C8 C9 -175.58(18) . . . . ?
C21 Si2 C8 C9 68.9(2) . . . . ?
C22 Si2 C8 C9 -61.8(2) . . . . ?
O3 Si2 C8 C7 4.37(12) . . . . ?
C21 Si2 C8 C7 -111.11(13) . . . . ?
C22 Si2 C8 C7 118.15(13) . . . . ?
C7 C8 C9 F3 -178.71(15) . . . . ?
Si2 C8 C9 F3 1.2(3) . . . . ?
C7 C8 C9 C10 0.7(3) . . . . ?
Si2 C8 C9 C10 -179.32(14) . . . . ?
C10 C11 C12 C7 0.1(3) . . . . ?
C8 C7 C12 C11 0.3(2) . . . . ?
B2 C7 C12 C11 -175.55(16) . . . . ?
F3 C9 C10 F4 -0.4(3) . . . . ?
C8 C9 C10 F4 -179.82(16) . . . . ?
F3 C9 C10 C11 179.12(16) . . . . ?
C8 C9 C10 C11 -0.3(3) . . . . ?
C12 C11 C10 F4 179.39(16) . . . . ?
C12 C11 C10 C9 -0.1(3) . . . . ?
Si2 O3 B2 O4 -179.50(13) . . . . ?
Si2 O3 B2 C7 1.43(18) . . . . ?
C12 C7 B2 O4 -0.8(3) . . . . ?
C8 C7 B2 O4 -177.05(16) . . . . ?
C12 C7 B2 O3 178.23(16) . . . . ?
C8 C7 B2 O3 2.0(2) . . . . ?
